data_4030751
loop_
_publ_author_name
'Parella, Ramarao'
'Babu, Srinivasarao Arulananda'

_publ_section_title
;
 Regio- and Stereoselective Pd-Catalyzed Direct Arylation of Unactivated
 sp(3) C(3)-H Bonds of Tetrahydrofuran and 1,4-Benzodioxane Systems.
;
_journal_issue 4
_journal_name_full 'The Journal of organic chemistry'
_journal_page_first 2339
_journal_page_last 2355
_journal_paper_doi 10.1021/acs.joc.5b00025
_journal_volume 80
_journal_year 2015
_chemical_formula_sum 'C21 H17 N3 O2'
_chemical_formula_weight 343.38
_chemical_name_systematic
;
 ?
;
_space_group_IT_number 14
_symmetry_cell_setting monoclinic
_symmetry_Int_Tables_number 14
_symmetry_space_group_name_Hall '-P 2ybc'
_symmetry_space_group_name_H-M 'P 1 21/c 1'
_atom_sites_solution_hydrogens geom
_audit_creation_date 2014-02-18T12:11:10-00:00
_audit_creation_method 'WinGX routine CIF_UPDATE'
_cell_angle_alpha 90
_cell_angle_beta 138.198(10)
_cell_angle_gamma 90
_cell_formula_units_Z 4
_cell_length_a 10.873(3)
_cell_length_b 11.858(3)
_cell_length_c 20.376(5)
_cell_measurement_temperature 298(2)
_cell_volume 1751.1(9)
_computing_structure_refinement 'SHELXL-2013 (Sheldrick, 2013)'
_diffrn_ambient_temperature 298(2)
_diffrn_measured_fraction_theta_full 0.993
_diffrn_measured_fraction_theta_max 0.992
_diffrn_radiation_type MoK\a
_diffrn_radiation_wavelength 0.71073
_diffrn_reflns_av_R_equivalents 0.0705
_diffrn_reflns_Laue_measured_fraction_full 0.993
_diffrn_reflns_Laue_measured_fraction_max 0.992
_diffrn_reflns_limit_h_max 14
_diffrn_reflns_limit_h_min -14
_diffrn_reflns_limit_k_max 15
_diffrn_reflns_limit_k_min -15
_diffrn_reflns_limit_l_max 26
_diffrn_reflns_limit_l_min -26
_diffrn_reflns_number 14791
_diffrn_reflns_point_group_measured_fraction_full 0.993
_diffrn_reflns_point_group_measured_fraction_max 0.992
_diffrn_reflns_theta_full 25.242
_diffrn_reflns_theta_max 27.496
_diffrn_reflns_theta_min 3.436
_exptl_absorpt_coefficient_mu 0.086
_exptl_absorpt_correction_type none
_exptl_crystal_colour 'clear whiteish brown'
_exptl_crystal_density_diffrn 1.302
_exptl_crystal_description block
_exptl_crystal_F_000 720
_exptl_crystal_size_max 0.2
_exptl_crystal_size_mid 0.2
_exptl_crystal_size_min 0.2
_refine_diff_density_max 0.263
_refine_diff_density_min -0.163
_refine_diff_density_rms 0.038
_refine_ls_extinction_method none
_refine_ls_goodness_of_fit_ref 0.896
_refine_ls_hydrogen_treatment constr
_refine_ls_matrix_type full
_refine_ls_number_parameters 235
_refine_ls_number_reflns 3985
_refine_ls_number_restraints 0
_refine_ls_restrained_S_all 0.896
_refine_ls_R_factor_all 0.1135
_refine_ls_R_factor_gt 0.0511
_refine_ls_shift/su_max 0.015
_refine_ls_shift/su_mean 0.002
_refine_ls_structure_factor_coef Fsqd
_refine_ls_weighting_details 'w=1/[\s^2^(Fo^2^)+(0.0672P)^2^] where P=(Fo^2^+2Fc^2^)/3'
_refine_ls_weighting_scheme calc
_refine_ls_wR_factor_gt 0.1183
_refine_ls_wR_factor_ref 0.1519
_reflns_number_gt 1923
_reflns_number_total 3985
_reflns_threshold_expression 'I > 2\s(I)'
_cod_data_source_file jo5b00025_si_003.cif
_cod_data_source_block rr_1816b2
_cod_original_cell_volume 1751.2(8)
_cod_original_sg_symbol_H-M 'P 21/c'
_cod_database_code 4030751
_shelx_estimated_absorpt_t_min 0.983
_shelx_estimated_absorpt_t_max 0.983

loop_
_symmetry_equiv_pos_as_xyz
'x, y, z'
'-x, y+1/2, -z+1/2'
'-x, -y, -z'
'x, -y-1/2, z-1/2'

loop_
_atom_site_label
_atom_site_type_symbol
_atom_site_fract_x
_atom_site_fract_y
_atom_site_fract_z
_atom_site_U_iso_or_equiv
_atom_site_adp_type
_atom_site_occupancy
_atom_site_calc_flag
N1 N 0.2447(2) 0.64429(14) 0.49585(12) 0.0599(5) Uani 1 d
O2 O 0.2120(2) 0.51997(12) 0.66947(10) 0.0667(4) Uani 1 d
O1 O 0.2700(2) 0.26593(12) 0.60197(11) 0.0820(5) Uani 1 d
N2 N 0.2582(2) 0.44998(13) 0.56644(11) 0.0567(4) Uani 1 d
H2 H 0.2556 0.517 0.5815 0.068 Uiso 1 calc
C18 C 0.9137(3) 0.42672(17) 0.88095(13) 0.0548(5) Uani 1 d
C9 C 0.2524(3) 0.54874(16) 0.46165(14) 0.0536(5) Uani 1 d
C17 C 0.8516(3) 0.31843(17) 0.86905(15) 0.0592(5) Uani 1 d
H17 H 0.9186 0.2564 0.8812 0.071 Uiso 1 calc
C8 C 0.2625(3) 0.44359(16) 0.49922(14) 0.0535(5) Uani 1 d
C15 C 0.5875(3) 0.39508(15) 0.82080(13) 0.0509(5) Uani 1 d
C20 C 0.6548(3) 0.50256(17) 0.83572(15) 0.0602(5) Uani 1 d
H20 H 0.5902 0.5646 0.8258 0.072 Uiso 1 calc
C21 C 1.0784(3) 0.44336(17) 0.90801(15) 0.0619(6) Uani 1 d
C19 C 0.8160(3) 0.51923(17) 0.86499(15) 0.0594(5) Uani 1 d
H19 H 0.8586 0.5919 0.8739 0.071 Uiso 1 calc
C11 C 0.2390(3) 0.40161(17) 0.67412(15) 0.0580(5) Uani 1 d
H11 H 0.1312 0.3633 0.6499 0.07 Uiso 1 calc
C14 C 0.4076(3) 0.37515(17) 0.78474(14) 0.0592(5) Uani 1 d
H14 H 0.4015 0.2966 0.7971 0.071 Uiso 1 calc
C5 C 0.2638(4) 0.4487(2) 0.36200(18) 0.0825(7) Uani 1 d
H5 H 0.2637 0.4492 0.3163 0.099 Uiso 1 calc
C10 C 0.2576(3) 0.36624(18) 0.61032(14) 0.0565(5) Uani 1 d
C3 C 0.2427(4) 0.6579(2) 0.35838(19) 0.0879(8) Uani 1 d
H3 H 0.2419 0.6636 0.3125 0.105 Uiso 1 calc
C7 C 0.2753(3) 0.34548(18) 0.46906(16) 0.0676(6) Uani 1 d
H7 H 0.2846 0.2766 0.4944 0.081 Uiso 1 calc
C13 C 0.3693(3) 0.4541(2) 0.82774(18) 0.0743(7) Uani 1 d
H13A H 0.3026 0.4149 0.8356 0.089 Uiso 1 calc
H13B H 0.4836 0.4833 0.8912 0.089 Uiso 1 calc
C1 C 0.2356(3) 0.74135(19) 0.46124(16) 0.0720(6) Uani 1 d
H1 H 0.2299 0.8069 0.484 0.086 Uiso 1 calc
N3 N 1.2051(3) 0.45750(18) 0.92636(16) 0.0873(6) Uani 1 d
C16 C 0.6901(3) 0.30347(16) 0.83910(15) 0.0594(5) Uani 1 d
H16 H 0.6484 0.2307 0.8309 0.071 Uiso 1 calc
C4 C 0.2531(3) 0.5511(2) 0.39234(15) 0.0669(6) Uani 1 d
C2 C 0.2340(4) 0.7520(2) 0.39185(18) 0.0886(8) Uani 1 d
H2A H 0.227 0.8227 0.3695 0.106 Uiso 1 calc
C12 C 0.2529(3) 0.5490(2) 0.75281(17) 0.0744(7) Uani 1 d
H12A H 0.1396 0.5575 0.7326 0.089 Uiso 1 calc
H12B H 0.3202 0.6197 0.7814 0.089 Uiso 1 calc
C6 C 0.2743(3) 0.3495(2) 0.39883(18) 0.0802(7) Uani 1 d
H6 H 0.2809 0.2826 0.3778 0.096 Uiso 1 calc

loop_
_atom_site_aniso_label
_atom_site_aniso_U_11
_atom_site_aniso_U_22
_atom_site_aniso_U_33
_atom_site_aniso_U_23
_atom_site_aniso_U_13
_atom_site_aniso_U_12
N1 0.0713(11) 0.0531(10) 0.0624(11) 0.0003(8) 0.0519(10) -0.0004(9)
O2 0.0767(10) 0.0660(9) 0.0712(10) 0.0103(7) 0.0592(9) 0.0163(8)
O1 0.1131(13) 0.0481(9) 0.0883(11) 0.0000(8) 0.0761(11) -0.0021(9)
N2 0.0696(11) 0.0476(10) 0.0606(10) -0.0019(8) 0.0508(9) -0.0014(8)
C18 0.0558(12) 0.0604(13) 0.0489(11) -0.0041(9) 0.0392(10) -0.0005(10)
C9 0.0546(12) 0.0568(12) 0.0491(11) -0.0061(9) 0.0385(10) -0.0041(9)
C17 0.0619(13) 0.0511(12) 0.0646(13) 0.0030(10) 0.0472(11) 0.0077(10)
C8 0.0535(11) 0.0539(12) 0.0523(11) -0.0067(9) 0.0392(10) -0.0040(9)
C15 0.0585(12) 0.0523(12) 0.0473(11) 0.0020(9) 0.0411(10) -0.0002(10)
C20 0.0651(13) 0.0498(12) 0.0709(14) 0.0014(10) 0.0523(12) 0.0045(10)
C21 0.0624(14) 0.0603(13) 0.0658(14) -0.0080(10) 0.0486(12) -0.0042(11)
C19 0.0632(13) 0.0523(12) 0.0683(13) -0.0051(10) 0.0506(11) -0.0051(10)
C11 0.0557(12) 0.0582(13) 0.0635(13) 0.0050(10) 0.0455(11) -0.0016(10)
C14 0.0655(13) 0.0604(12) 0.0641(13) 0.0104(10) 0.0520(12) 0.0020(10)
C5 0.0999(19) 0.093(2) 0.0765(16) -0.0144(14) 0.0722(16) -0.0070(15)
C10 0.0543(12) 0.0496(12) 0.0552(12) 0.0000(9) 0.0377(10) -0.0035(10)
C3 0.114(2) 0.095(2) 0.0750(16) -0.0005(14) 0.0766(16) -0.0086(16)
C7 0.0742(14) 0.0582(13) 0.0774(15) -0.0112(11) 0.0586(13) -0.0044(11)
C13 0.0815(15) 0.0891(17) 0.0807(15) 0.0100(13) 0.0689(14) 0.0067(13)
C1 0.0903(17) 0.0560(13) 0.0716(15) 0.0013(11) 0.0610(14) -0.0020(12)
N3 0.0780(14) 0.0918(16) 0.1073(17) -0.0125(12) 0.0736(13) -0.0091(12)
C16 0.0656(13) 0.0469(12) 0.0681(13) 0.0026(9) 0.0506(11) -0.0003(10)
C4 0.0711(14) 0.0760(16) 0.0556(13) -0.0075(11) 0.0478(12) -0.0079(12)
C2 0.125(2) 0.0716(17) 0.0811(17) 0.0101(13) 0.0803(18) -0.0011(15)
C12 0.0821(16) 0.0840(17) 0.0797(16) 0.0031(13) 0.0670(14) 0.0100(13)
C6 0.0952(18) 0.0763(17) 0.0833(17) -0.0224(13) 0.0708(16) -0.0047(14)

loop_
_atom_type_symbol
_atom_type_description
_atom_type_scat_dispersion_real
_atom_type_scat_dispersion_imag
_atom_type_scat_source
C C 0.0033 0.0016 'International Tables Vol C Tables 4.2.6.8 and 6.1.1.4'
H H 0 0 'International Tables Vol C Tables 4.2.6.8 and 6.1.1.4'
N N 0.0061 0.0033 'International Tables Vol C Tables 4.2.6.8 and 6.1.1.4'
O O 0.0106 0.006 'International Tables Vol C Tables 4.2.6.8 and 6.1.1.4'

loop_
_geom_angle_atom_site_label_1
_geom_angle_atom_site_label_2
_geom_angle_atom_site_label_3
_geom_angle
C1 N1 C9 117.48(18)
C11 O2 C12 106.87(15)
C10 N2 C8 129.07(17)
C19 C18 C17 120.2(2)
C19 C18 C21 119.86(19)
C17 C18 C21 119.91(19)
N1 C9 C4 122.68(19)
N1 C9 C8 117.50(18)
C4 C9 C8 119.82(18)
C16 C17 C18 119.49(19)
C7 C8 N2 124.78(19)
C7 C8 C9 119.70(19)
N2 C8 C9 115.53(17)
C20 C15 C16 118.15(19)
C20 C15 C14 122.10(18)
C16 C15 C14 119.75(18)
C19 C20 C15 121.26(19)
N3 C21 C18 177.8(2)
C20 C19 C18 119.47(19)
O2 C11 C10 111.63(16)
O2 C11 C14 105.04(16)
C10 C11 C14 115.08(17)
C15 C14 C13 115.50(18)
C15 C14 C11 112.11(15)
C13 C14 C11 100.22(17)
C6 C5 C4 120.5(2)
O1 C10 N2 124.9(2)
O1 C10 C11 119.18(19)
N2 C10 C11 115.94(18)
C2 C3 C4 120.4(2)
C8 C7 C6 119.6(2)
C12 C13 C14 104.74(17)
N1 C1 C2 123.9(2)
C17 C16 C15 121.38(18)
C5 C4 C3 124.3(2)
C5 C4 C9 119.0(2)
C3 C4 C9 116.7(2)
C3 C2 C1 118.8(2)
O2 C12 C13 107.52(18)
C5 C6 C7 121.4(2)

loop_
_geom_bond_atom_site_label_1
_geom_bond_atom_site_label_2
_geom_bond_distance
N1 C1 1.314(2)
N1 C9 1.365(2)
O2 C11 1.422(2)
O2 C12 1.440(2)
O1 C10 1.223(2)
N2 C10 1.340(2)
N2 C8 1.407(2)
C18 C19 1.387(3)
C18 C17 1.386(3)
C18 C21 1.441(3)
C9 C4 1.418(3)
C9 C8 1.424(3)
C17 C16 1.375(3)
C8 C7 1.370(3)
C15 C20 1.386(3)
C15 C16 1.394(3)
C15 C14 1.510(3)
C20 C19 1.381(3)
C21 N3 1.139(3)
C11 C10 1.516(3)
C11 C14 1.542(3)
C14 C13 1.537(3)
C5 C6 1.354(3)
C5 C4 1.406(3)
C3 C2 1.347(3)
C3 C4 1.407(3)
C7 C6 1.424(3)
C13 C12 1.523(3)
C1 C2 1.406(3)
